data_7110279
loop_
_publ_author_name
'Seeber, Georg'
'K&#xFFFD;gerler, Paul'
'Kariuki, Benson M.'
'Cronin, Leroy'

_publ_section_title
;
 Supramolecular assembly of ligand-directed triangular {CuII3Cl} clusters
 with spin frustration and spin-chain behaviourElectronic supplementary
 information (ESI) available: full synthetic and analytical details. See
 http://www.rsc.org/suppdata/cc/b4/b402487g/
;
_journal_issue 14
_journal_name_full 'Chemical Communications'
_journal_page_first 1580
_journal_page_last 1581
_journal_paper_doi 10.1039/b402487g
_journal_year 2004
_chemical_formula_moiety '(C18 H48 Cl7 Cu3 N9 2+), 2(Br -)'
_chemical_formula_sum 'C18 H48 Br2 Cl7 Cu3 N9'
_chemical_formula_weight 989.24
_chemical_name_systematic
;
?
;
_space_group_IT_number 176
_symmetry_cell_setting trigonal
_symmetry_space_group_name_Hall '-P 6c'
_symmetry_space_group_name_H-M 'P 63/m'
_atom_sites_solution_hydrogens geom
_atom_sites_solution_primary direct
_atom_sites_solution_secondary difmap
_audit_creation_method SHELXL-97
_cell_angle_alpha 90.00
_cell_angle_beta 90.00
_cell_angle_gamma 120.00
_cell_formula_units_Z 2
_cell_length_a 12.6961(2)
_cell_length_b 12.6961(2)
_cell_length_c 12.6511(2)
_cell_measurement_reflns_used 1170
_cell_measurement_temperature 200(2)
_cell_measurement_theta_max 71.0
_cell_measurement_theta_min 4.0
_cell_volume 1766.04(5)
_computing_molecular_graphics 'Ortep-3 (Farrugia, 1999)'
_computing_publication_material 'WinGX (Farrugia, 1999)'
_computing_structure_refinement 'SHELXL-97 (Sheldrick, 1997)'
_computing_structure_solution 'SHELXS-97 (Sheldrick, 1997)'
_diffrn_ambient_temperature 200(2)
_diffrn_measured_fraction_theta_full 0.980
_diffrn_measured_fraction_theta_max 0.980
_diffrn_measurement_device_type 'Bruker SMART AXS'
_diffrn_measurement_method Omega
_diffrn_radiation_monochromator graphite
_diffrn_radiation_source 'fine-focus sealed tube'
_diffrn_radiation_type CuK\a
_diffrn_radiation_wavelength 1.54180
_diffrn_reflns_av_R_equivalents 0.0416
_diffrn_reflns_av_sigmaI/netI 0.0299
_diffrn_reflns_limit_h_max 14
_diffrn_reflns_limit_h_min -15
_diffrn_reflns_limit_k_max 10
_diffrn_reflns_limit_k_min -11
_diffrn_reflns_limit_l_max 15
_diffrn_reflns_limit_l_min -10
_diffrn_reflns_number 6507
_diffrn_reflns_theta_full 70.97
_diffrn_reflns_theta_max 70.97
_diffrn_reflns_theta_min 4.02
_exptl_absorpt_coefficient_mu 9.841
_exptl_absorpt_correction_type none
_exptl_crystal_colour turquoise
_exptl_crystal_density_diffrn 1.860
_exptl_crystal_density_method 'not measured'
_exptl_crystal_description needle
_exptl_crystal_F_000 990
_exptl_crystal_size_max 0.1
_exptl_crystal_size_mid 0.04
_exptl_crystal_size_min 0.04
_refine_diff_density_max 1.482
_refine_diff_density_min -2.198
_refine_diff_density_rms 0.181
_refine_ls_extinction_method none
_refine_ls_goodness_of_fit_ref 1.089
_refine_ls_hydrogen_treatment mixed
_refine_ls_matrix_type full
_refine_ls_number_parameters 66
_refine_ls_number_reflns 1170
_refine_ls_number_restraints 0
_refine_ls_restrained_S_all 1.089
_refine_ls_R_factor_all 0.0620
_refine_ls_R_factor_gt 0.0563
_refine_ls_shift/su_max 0.001
_refine_ls_shift/su_mean 0.001
_refine_ls_structure_factor_coef Fsqd
_refine_ls_weighting_details 'calc w==1/[\s^2^(Fo^2^)+(0.1040P)^2^+13.1811P] where P==(Fo^2^+2Fc^2^)/3'
_refine_ls_weighting_scheme calc
_refine_ls_wR_factor_gt 0.1805
_refine_ls_wR_factor_ref 0.1858
_reflns_number_gt 1043
_reflns_number_total 1170
_reflns_threshold_expression >2sigma(I)
_cod_data_source_file b402487gsup1.cif
_cod_data_source_block gs116m
_cod_depositor_comments
;
The following automatic conversions were performed:

'_symmetry_cell_setting' value 'Trigonal' changed to 'trigonal'
according to /home/saulius/struct/CIF-dictionaries/cif_core.dic
dictionary named 'cif_core.dic' version 2.4.2 from 2011-04-26.

Automatic conversion script
Id: cif_fix_values 1891 2012-01-12 08:04:46Z andrius 
;
_cod_original_sg_symbol_H-M P63/m
_cod_database_code 7110279

loop_
_symmetry_equiv_pos_as_xyz
'x, y, z'
'-x, -y, z+1/2'
'-y, x-y, z'
'-x+y, -x, z'
'x-y, x, z+1/2'
'y, -x+y, z+1/2'
'-x, -y, -z'
'x, y, -z-1/2'
'y, -x+y, -z'
'x-y, x, -z'
'-x+y, -x, -z-1/2'
'-y, x-y, -z-1/2'

loop_
_atom_site_label
_atom_site_type_symbol
_atom_site_fract_x
_atom_site_fract_y
_atom_site_fract_z
_atom_site_U_iso_or_equiv
_atom_site_adp_type
_atom_site_occupancy
_atom_site_symmetry_multiplicity
_atom_site_calc_flag
_atom_site_refinement_flags
C1 C 0.5676(8) -0.1862(8) 0.7500 0.0264(19) Uani 1 2 d S
H1C H 0.4800 -0.2391 0.7500 0.032 Uiso 1 2 calc SR
H1D H 0.6042 -0.2374 0.7500 0.032 Uiso 1 2 calc SR
C2 C 0.6046(5) -0.1107(5) 0.6489(5) 0.0228(12) Uani 1 1 d .
H2 H 0.5693 -0.1652 0.5882 0.027 Uiso 1 1 calc R
C3 C 0.5585(6) -0.0204(6) 0.6498(5) 0.0265(13) Uani 1 1 d .
H3A H 0.5919 0.0333 0.5893 0.032 Uiso 1 1 calc R
H3B H 0.4707 -0.0647 0.6427 0.032 Uiso 1 1 calc R
C4 C 0.5928(7) 0.0556(8) 0.7500 0.0220(17) Uani 1 2 d S
H4 H 0.6812 0.1097 0.7500 0.026 Uiso 1 2 calc SR
N1 N 0.7402(5) -0.0449(4) 0.6398(4) 0.0220(10) Uani 1 1 d .
H1A H 0.7593 -0.0056 0.5774 0.026 Uiso 1 1 calc R
H1B H 0.7625 -0.1018 0.6357 0.026 Uiso 1 1 calc R
N2 N 0.5342(7) 0.1333(7) 0.7500 0.0297(17) Uani 1 2 d S
H2A H 0.5552 0.1783 0.8085 0.045 Uiso 0.50 1 calc PR
H2B H 0.4537 0.0859 0.7479 0.045 Uiso 1 2 calc SR
H2C H 0.5590 0.1818 0.6936 0.045 Uiso 0.50 1 calc PR
Cl1 Cl 0.93357(12) 0.22495(12) 0.88037(10) 0.0201(4) Uani 1 1 d .
Cl2 Cl 1.0000 0.0000 0.7500 0.0211(7) Uani 1 6 d S
Cu1 Cu 0.84576(10) 0.07566(10) 0.7500 0.0171(4) Uani 1 2 d S
Br1 Br 0.6667 0.3333 0.55691(14) 0.0526(5) Uani 1 3 d S

loop_
_atom_site_aniso_label
_atom_site_aniso_U_11
_atom_site_aniso_U_22
_atom_site_aniso_U_33
_atom_site_aniso_U_23
_atom_site_aniso_U_13
_atom_site_aniso_U_12
C1 0.021(4) 0.018(4) 0.036(5) 0.000 0.000 0.006(3)
C2 0.019(3) 0.024(3) 0.024(3) -0.006(2) -0.005(2) 0.010(2)
C3 0.023(3) 0.032(3) 0.025(3) -0.001(2) -0.005(2) 0.014(3)
C4 0.013(4) 0.024(4) 0.032(4) 0.000 0.000 0.011(3)
N1 0.024(2) 0.025(3) 0.019(2) -0.002(2) 0.001(2) 0.013(2)
N2 0.021(4) 0.025(4) 0.050(5) 0.000 0.000 0.017(3)
Cl1 0.0246(7) 0.0217(7) 0.0144(7) -0.0031(5) -0.0022(5) 0.0118(6)
Cl2 0.0153(9) 0.0153(9) 0.0327(17) 0.000 0.000 0.0077(5)
Cu1 0.0173(6) 0.0199(7) 0.0140(6) 0.000 0.000 0.0092(5)
Br1 0.0508(6) 0.0508(6) 0.0561(10) 0.000 0.000 0.0254(3)

loop_
_atom_type_symbol
_atom_type_description
_atom_type_scat_dispersion_real
_atom_type_scat_dispersion_imag
_atom_type_scat_source
C C 0.0181 0.0091 'International Tables Vol C Tables 4.2.6.8 and 6.1.1.4'
H H 0.0000 0.0000 'International Tables Vol C Tables 4.2.6.8 and 6.1.1.4'
N N 0.0311 0.0180 'International Tables Vol C Tables 4.2.6.8 and 6.1.1.4'
Cl Cl 0.3639 0.7018 'International Tables Vol C Tables 4.2.6.8 and 6.1.1.4'
Cu Cu -1.9646 0.5888 'International Tables Vol C Tables 4.2.6.8 and 6.1.1.4'
Br Br -0.6763 1.2805 'International Tables Vol C Tables 4.2.6.8 and 6.1.1.4'

loop_
_geom_angle_atom_site_label_1
_geom_angle_atom_site_label_2
_geom_angle_atom_site_label_3
_geom_angle
_geom_angle_site_symmetry_1
_geom_angle_site_symmetry_3
C2 C1 C2 114.0(7) 8_557 .
N1 C2 C1 108.8(5) . .
N1 C2 C3 110.4(5) . .
C1 C2 C3 110.7(6) . .
C4 C3 C2 112.8(5) . .
N2 C4 C3 109.8(4) . .
N2 C4 C3 109.8(4) . 8_557
C3 C4 C3 113.1(7) . 8_557
C2 N1 Cu1 121.0(4) . .
Cu1 Cl2 Cu1 120.0 4_765 3_645
Cu1 Cl2 Cu1 120.0 4_765 .
Cu1 Cl2 Cu1 120.0 3_645 .
N1 Cu1 N1 87.9(3) . 8_557
N1 Cu1 Cl1 167.40(16) . .
N1 Cu1 Cl1 89.67(15) 8_557 .
N1 Cu1 Cl1 89.67(15) . 8_557
N1 Cu1 Cl1 167.40(16) 8_557 8_557
Cl1 Cu1 Cl1 89.98(8) . 8_557
N1 Cu1 Cl2 93.32(14) . .
N1 Cu1 Cl2 93.32(14) 8_557 .
Cl1 Cu1 Cl2 99.17(5) . .
Cl1 Cu1 Cl2 99.17(5) 8_557 .

loop_
_geom_bond_atom_site_label_1
_geom_bond_atom_site_label_2
_geom_bond_distance
_geom_bond_site_symmetry_2
C1 C2 1.524(7) 8_557
C1 C2 1.524(7) .
C2 N1 1.495(8) .
C2 C3 1.525(8) .
C3 C4 1.519(8) .
C4 N2 1.504(10) .
C4 C3 1.519(8) 8_557
N1 Cu1 2.008(5) .
Cl1 Cu1 2.3329(15) .
Cl2 Cu1 2.5765(11) 4_765
Cl2 Cu1 2.5765(11) 3_645
Cl2 Cu1 2.5765(11) .
Cu1 N1 2.008(5) 8_557
Cu1 Cl1 2.3329(15) 8_557
